data_7229027
loop_
_publ_author_name
'Qian, Lebin'
'Zhou, Yibin'
'Liu, Miaochang'
'Huang, Xiaobo'
'Wu, Ge'
'Gao, Wenxia'
'Ding, Jinchang'
'Wu, Huayue'

_publ_section_title
;
 Mechanofluorochromic properties of fluorescent molecules based on a
 dicyanomethylene-4H-pyran and indole isomer containing different alkyl
 chains via an alkene module
;
_journal_issue 67
_journal_name_full 'RSC Adv.'
_journal_page_first 42180
_journal_paper_doi 10.1039/C7RA06951K
_journal_volume 7
_journal_year 2017
_chemical_formula_sum 'C36 H34 N4 O'
_chemical_formula_weight 538.67
_chemical_name_systematic
; 
 ? 
;
_space_group_crystal_system triclinic
_space_group_IT_number 2
_space_group_name_Hall '-P 1'
_space_group_name_H-M_alt 'P -1'
_symmetry_space_group_name_Hall '-P 1'
_symmetry_space_group_name_H-M 'P -1'
_atom_sites_solution_hydrogens geom
_audit_creation_method SHELXL-2013
_audit_update_record
;
2017-06-06 deposited with the CCDC.
2017-08-25 downloaded from the CCDC.
;
_cell_angle_alpha 105.002(2)
_cell_angle_beta 96.230(2)
_cell_angle_gamma 99.152(2)
_cell_formula_units_Z 4
_cell_length_a 11.5539(4)
_cell_length_b 17.9477(6)
_cell_length_c 17.9799(5)
_cell_measurement_reflns_used 3202
_cell_measurement_temperature 273(2)
_cell_measurement_theta_max 131.804
_cell_measurement_theta_min 8.529
_cell_volume 3511.4(2)
_computing_cell_refinement 'Bruker SAINT'
_computing_data_collection 'Bruker APEX2'
_computing_data_reduction 'Bruker SAINT'
_computing_molecular_graphics 'Bruker SHELXTL'
_computing_publication_material 'Bruker SHELXTL'
_computing_structure_refinement 'SHELXL-2013 (Sheldrick, 2013)'
_computing_structure_solution 'SHELXS-97 (Sheldrick, 2008)'
_diffrn_ambient_temperature 273(2)
_diffrn_measured_fraction_theta_full 0.909
_diffrn_measured_fraction_theta_max 0.967
_diffrn_measurement_device_type 'Bruker APEX-II CCD'
_diffrn_measurement_method '\f and \w scans'
_diffrn_radiation_type CuK\a
_diffrn_radiation_wavelength 1.54178
_diffrn_reflns_av_R_equivalents 0.0896
_diffrn_reflns_av_unetI/netI 0.1215
_diffrn_reflns_Laue_measured_fraction_full 0.909
_diffrn_reflns_Laue_measured_fraction_max 0.967
_diffrn_reflns_limit_h_max 10
_diffrn_reflns_limit_h_min -13
_diffrn_reflns_limit_k_max 21
_diffrn_reflns_limit_k_min -21
_diffrn_reflns_limit_l_max 21
_diffrn_reflns_limit_l_min -21
_diffrn_reflns_number 40675
_diffrn_reflns_point_group_measured_fraction_full 0.909
_diffrn_reflns_point_group_measured_fraction_max 0.967
_diffrn_reflns_theta_full 67.679
_diffrn_reflns_theta_max 64.994
_diffrn_reflns_theta_min 3.102
_exptl_absorpt_coefficient_mu 0.485
_exptl_absorpt_correction_T_max 0.7345
_exptl_absorpt_correction_T_min 0.3425
_exptl_absorpt_correction_type multi-scan
_exptl_absorpt_process_details sadabs
_exptl_crystal_colour red
_exptl_crystal_density_diffrn 1.019
_exptl_crystal_description prismatic
_exptl_crystal_F_000 1144
_exptl_crystal_size_max 0.200
_exptl_crystal_size_mid 0.130
_exptl_crystal_size_min 0.050
_platon_squeeze_details
;
;
_refine_diff_density_max 0.399
_refine_diff_density_min -0.327
_refine_diff_density_rms 0.103
_refine_ls_extinction_expression Fc^*^=kFc[1+0.001xFc^2^\l^3^/sin(2\q)]^-1/4^
_refine_ls_extinction_method SHELXL
_refine_ls_goodness_of_fit_ref 0.954
_refine_ls_hydrogen_treatment constr
_refine_ls_matrix_type full
_refine_ls_number_parameters 748
_refine_ls_number_reflns 11555
_refine_ls_number_restraints 7
_refine_ls_restrained_S_all 0.957
_refine_ls_R_factor_all 0.1375
_refine_ls_R_factor_gt 0.0917
_refine_ls_shift/su_max 0.022
_refine_ls_shift/su_mean 0.000
_refine_ls_structure_factor_coef Fsqd
_refine_ls_weighting_details 'w=1/[\s^2^(Fo^2^)+(0.1560P)^2^] where P=(Fo^2^+2Fc^2^)/3'
_refine_ls_weighting_scheme calc
_refine_ls_wR_factor_gt 0.2407
_refine_ls_wR_factor_ref 0.2779
_reflns_Friedel_coverage 0.000
_reflns_number_gt 6227
_reflns_number_total 11555
_reflns_threshold_expression 'I > 2\s(I)'
_cod_data_source_file c7ra06951k2.cif
_cod_data_source_block cu_dm17269_0m
_cod_database_code 7229027
_shelx_space_group_comment
; 
The symmetry employed for this shelxl refinement is uniquely defined 
by the following loop, which should always be used as a source of 
symmetry information in preference to the above space-group names. 
They are only intended as comments. 
;
_shelx_estimated_absorpt_t_min 0.909
_shelx_estimated_absorpt_t_max 0.976
_shelxl_version_number 2013-4

loop_
_space_group_symop_operation_xyz
'x, y, z'
'-x, -y, -z'

loop_
_atom_site_label
_atom_site_type_symbol
_atom_site_fract_x
_atom_site_fract_y
_atom_site_fract_z
_atom_site_U_iso_or_equiv
_atom_site_adp_type
_atom_site_occupancy
_atom_site_site_symmetry_order
_atom_site_calc_flag
_atom_site_refinement_flags_posn
_atom_site_refinement_flags_adp
N1 N 0.1298(4) 0.5943(3) 0.0166(2) 0.1123(15) Uani 1 1 d . .
N2 N -0.1121(4) 0.6496(2) 0.1876(2) 0.0929(11) Uani 1 1 d . .
N3 N 0.6088(3) 0.22834(19) 0.02581(18) 0.0722(8) Uani 1 1 d . .
N4 N 0.2724(3) 0.30929(19) 0.58918(17) 0.0692(8) Uani 1 1 d . .
N5 N 0.6590(3) 0.5421(3) 0.0008(2) 0.0955(12) Uani 1 1 d . .
N6 N 0.4490(4) 0.6254(2) 0.18343(19) 0.0891(11) Uani 1 1 d . .
N7 N 1.1472(3) 0.1949(2) 0.0183(2) 0.0850(10) Uani 1 1 d . .
N8 N 0.6607(3) 0.2508(2) 0.59133(17) 0.0754(9) Uani 1 1 d . .
O1 O 0.17324(19) 0.41693(13) 0.24782(11) 0.0570(6) Uani 1 1 d . .
O2 O 0.7357(2) 0.39697(14) 0.25721(12) 0.0615(6) Uani 1 1 d . .
C1 C 0.2172(3) 0.4297(2) 0.18400(18) 0.0575(8) Uani 1 1 d . .
C2 C 0.1790(3) 0.4808(2) 0.14876(19) 0.0611(9) Uani 1 1 d . .
H2 H 0.2118 0.4892 0.1059 0.073 Uiso 1 1 calc R U
C3 C 0.0900(3) 0.5221(2) 0.17540(17) 0.0558(8) Uani 1 1 d . .
C4 C 0.0485(3) 0.5089(2) 0.24363(18) 0.0569(8) Uani 1 1 d . .
H4 H -0.0072 0.5363 0.2653 0.068 Uiso 1 1 calc R U
C5 C 0.0896(3) 0.4568(2) 0.27717(18) 0.0551(8) Uani 1 1 d . .
C6 C 0.0471(3) 0.5728(2) 0.13759(19) 0.0659(9) Uani 1 1 d . .
C7 C 0.0917(4) 0.5851(3) 0.0702(2) 0.0792(12) Uani 1 1 d . .
C8 C -0.0416(4) 0.6154(2) 0.1642(2) 0.0706(10) Uani 1 1 d . .
C9 C 0.3055(3) 0.3842(2) 0.16035(19) 0.0631(9) Uani 1 1 d . .
H9 H 0.3404 0.3918 0.1180 0.076 Uiso 1 1 calc R U
C10 C 0.3412(3) 0.3327(2) 0.19347(19) 0.0639(9) Uani 1 1 d . .
H10 H 0.3059 0.3273 0.2364 0.077 Uiso 1 1 calc R U
C11 C 0.4266(3) 0.2832(2) 0.1734(2) 0.0662(9) Uani 1 1 d . .
C12 C 0.4591(4) 0.2396(3) 0.2239(2) 0.0785(11) Uani 1 1 d . .
H12 H 0.4229 0.2430 0.2680 0.094 Uiso 1 1 calc R U
C13 C 0.5412(4) 0.1924(3) 0.2117(3) 0.0842(12) Uani 1 1 d . .
H13 H 0.5603 0.1658 0.2479 0.101 Uiso 1 1 calc R U
C14 C 0.5960(4) 0.1836(3) 0.1464(3) 0.0810(11) Uani 1 1 d . .
H14 H 0.6509 0.1509 0.1373 0.097 Uiso 1 1 calc R U
C15 C 0.5659(3) 0.2259(2) 0.0947(2) 0.0627(9) Uani 1 1 d . .
C16 C 0.4830(3) 0.2753(2) 0.10572(19) 0.0585(8) Uani 1 1 d . .
C17 C 0.4768(4) 0.3068(2) 0.0413(2) 0.0695(10) Uani 1 1 d . .
H17 H 0.4284 0.3413 0.0320 0.083 Uiso 1 1 calc R U
C18 C 0.5543(4) 0.2777(2) -0.0043(2) 0.0754(11) Uani 1 1 d . .
H18 H 0.5681 0.2899 -0.0501 0.090 Uiso 1 1 calc R U
C19 C 0.6935(4) 0.1823(3) -0.0083(3) 0.0813(12) Uani 1 1 d . .
H19A H 0.7539 0.1812 0.0330 0.098 Uiso 1 1 calc R U
H19B H 0.7325 0.2082 -0.0427 0.098 Uiso 1 1 calc R U
C20 C 0.6361(6) 0.0986(3) -0.0540(4) 0.1176(18) Uani 1 1 d . .
H20 H 0.6063 0.0733 -0.0158 0.141 Uiso 1 1 calc R U
C21 C 0.7313(7) 0.0554(4) -0.0853(4) 0.167(3) Uani 1 1 d . .
H21A H 0.7012 -0.0003 -0.1002 0.251 Uiso 1 1 calc R U
H21B H 0.7997 0.0682 -0.0456 0.251 Uiso 1 1 calc R U
H21C H 0.7532 0.0710 -0.1299 0.251 Uiso 1 1 calc R U
C22 C 0.5348(7) 0.0873(6) -0.1143(6) 0.218(5) Uani 1 1 d . .
H22A H 0.4758 0.1143 -0.0922 0.326 Uiso 1 1 calc R U
H22B H 0.5018 0.0322 -0.1350 0.326 Uiso 1 1 calc R U
H22C H 0.5602 0.1080 -0.1553 0.326 Uiso 1 1 calc R U
C23 C 0.0562(3) 0.4385(2) 0.34665(18) 0.0600(8) Uani 1 1 d . .
H23 H -0.0059 0.4587 0.3680 0.072 Uiso 1 1 calc R U
C24 C 0.1117(3) 0.3937(2) 0.38091(19) 0.0603(8) Uani 1 1 d . .
H24 H 0.1690 0.3714 0.3553 0.072 Uiso 1 1 calc R U
C25 C 0.0934(3) 0.3750(2) 0.45421(18) 0.0565(8) Uani 1 1 d . .
C26 C -0.0054(3) 0.3853(2) 0.4901(2) 0.0659(9) Uani 1 1 d . .
H26 H -0.0663 0.4036 0.4663 0.079 Uiso 1 1 calc R U
C27 C -0.0155(3) 0.3690(2) 0.5610(2) 0.0720(10) Uani 1 1 d . .
H27 H -0.0842 0.3749 0.5826 0.086 Uiso 1 1 calc R U
C28 C 0.0733(3) 0.3445(2) 0.5996(2) 0.0662(9) Uani 1 1 d . .
H28 H 0.0675 0.3361 0.6481 0.079 Uiso 1 1 calc R U
C29 C 0.1720(3) 0.3326(2) 0.56412(19) 0.0584(8) Uani 1 1 d . .
C30 C 0.1832(3) 0.3474(2) 0.49157(18) 0.0563(8) Uani 1 1 d . .
C31 C 0.2956(3) 0.3296(2) 0.4738(2) 0.0720(10) Uani 1 1 d . .
H31 H 0.3284 0.3331 0.4295 0.086 Uiso 1 1 calc R U
C32 C 0.3446(3) 0.3068(3) 0.5337(2) 0.0772(11) Uani 1 1 d . .
H32 H 0.4177 0.2914 0.5369 0.093 Uiso 1 1 calc R U
C33 C 0.2990(4) 0.2882(3) 0.6616(2) 0.0780(11) Uani 1 1 d . .
H33A H 0.2645 0.3208 0.7018 0.094 Uiso 1 1 calc R U
H33B H 0.3844 0.3006 0.6777 0.094 Uiso 1 1 calc R U
C34 C 0.2554(7) 0.2038(4) 0.6575(3) 0.123(2) Uani 1 1 d D .
H34 H 0.1685 0.1927 0.6465 0.148 Uiso 1 1 calc R U
C35 C 0.2979(9) 0.1508(6) 0.5984(5) 0.202(4) Uani 1 1 d D U
H35A H 0.3250 0.1773 0.5616 0.303 Uiso 1 1 calc R U
H35B H 0.2349 0.1070 0.5720 0.303 Uiso 1 1 calc R U
H35C H 0.3624 0.1322 0.6214 0.303 Uiso 1 1 calc R U
C36 C 0.2937(8) 0.1928(5) 0.7384(4) 0.178(3) Uani 1 1 d . .
H36A H 0.2633 0.1397 0.7381 0.267 Uiso 1 1 calc R U
H36B H 0.2629 0.2285 0.7773 0.267 Uiso 1 1 calc R U
H36C H 0.3788 0.2033 0.7501 0.267 Uiso 1 1 calc R U
C37 C 0.7651(3) 0.3968(2) 0.18501(17) 0.0561(8) Uani 1 1 d . .
C38 C 0.7230(3) 0.4437(2) 0.14521(18) 0.0570(8) Uani 1 1 d . .
H38 H 0.7457 0.4433 0.0971 0.068 Uiso 1 1 calc R U
C39 C 0.6450(3) 0.49344(19) 0.17499(17) 0.0537(8) Uani 1 1 d . .
C40 C 0.6196(3) 0.4934(2) 0.25044(18) 0.0581(8) Uani 1 1 d . .
H40 H 0.5713 0.5264 0.2737 0.070 Uiso 1 1 calc R U
C41 C 0.6639(3) 0.4466(2) 0.28928(18) 0.0590(8) Uani 1 1 d . .
C42 C 0.5985(3) 0.5396(2) 0.13308(18) 0.0617(9) Uani 1 1 d . .
C43 C 0.6307(3) 0.5411(2) 0.0590(2) 0.0712(10) Uani 1 1 d . .
C44 C 0.5163(4) 0.5870(2) 0.16051(18) 0.0662(10) Uani 1 1 d . .
C45 C 0.8444(3) 0.3462(2) 0.15771(19) 0.0612(9) Uani 1 1 d . .
H45 H 0.8666 0.3461 0.1095 0.073 Uiso 1 1 calc R U
C46 C 0.8899(3) 0.2988(2) 0.1943(2) 0.0629(9) Uani 1 1 d . .
H46 H 0.8649 0.2984 0.2417 0.076 Uiso 1 1 calc R U
C47 C 0.9724(3) 0.2482(2) 0.1703(2) 0.0671(9) Uani 1 1 d . .
C48 C 1.0043(4) 0.2023(2) 0.2179(3) 0.0864(12) Uani 1 1 d . .
H48 H 0.9708 0.2053 0.2631 0.104 Uiso 1 1 calc R U
C49 C 1.0826(5) 0.1531(3) 0.2010(3) 0.0981(14) Uani 1 1 d . .
H49 H 1.1022 0.1247 0.2355 0.118 Uiso 1 1 calc R U
C50 C 1.1327(4) 0.1445(3) 0.1348(3) 0.0970(14) Uani 1 1 d . .
H50 H 1.1843 0.1098 0.1231 0.116 Uiso 1 1 calc R U
C51 C 1.1042(3) 0.1891(2) 0.0857(3) 0.0737(10) Uani 1 1 d . .
C52 C 1.0261(3) 0.2421(2) 0.1016(2) 0.0664(9) Uani 1 1 d . .
C53 C 1.0260(4) 0.2797(2) 0.0414(2) 0.0791(11) Uani 1 1 d . .
H53 H 0.9831 0.3183 0.0362 0.095 Uiso 1 1 calc R U
C54 C 1.0992(4) 0.2499(3) -0.0073(3) 0.0907(13) Uani 1 1 d . .
H54 H 1.1144 0.2648 -0.0516 0.109 Uiso 1 1 calc R U
C55 C 1.2165(4) 0.1419(3) -0.0260(3) 0.0989(15) Uani 1 1 d . .
H55A H 1.2751 0.1308 0.0104 0.119 Uiso 1 1 calc R U
H55B H 1.2589 0.1687 -0.0584 0.119 Uiso 1 1 calc R U
C56 C 1.1410(5) 0.0640(3) -0.0780(4) 0.1156(18) Uani 1 1 d . .
H56 H 1.1000 0.0376 -0.0442 0.139 Uiso 1 1 calc R U
C57 C 1.2172(6) 0.0118(4) -0.1170(4) 0.148(3) Uani 1 1 d . .
H57A H 1.1682 -0.0357 -0.1509 0.222 Uiso 1 1 calc R U
H57B H 1.2686 -0.0009 -0.0783 0.222 Uiso 1 1 calc R U
H57C H 1.2642 0.0381 -0.1469 0.222 Uiso 1 1 calc R U
C58 C 1.0491(7) 0.0759(4) -0.1357(5) 0.171(3) Uani 1 1 d . .
H58A H 1.0857 0.0902 -0.1768 0.257 Uiso 1 1 calc R U
H58B H 1.0108 0.1171 -0.1106 0.257 Uiso 1 1 calc R U
H58C H 0.9913 0.0281 -0.1572 0.257 Uiso 1 1 calc R U
C59 C 0.6447(3) 0.4449(2) 0.36706(19) 0.0642(9) Uani 1 1 d . .
H59 H 0.6106 0.4846 0.3951 0.077 Uiso 1 1 calc R U
C60 C 0.6711(3) 0.3922(2) 0.40167(18) 0.0604(9) Uani 1 1 d . .
H60 H 0.7025 0.3515 0.3727 0.072 Uiso 1 1 calc R U
C61 C 0.6561(3) 0.3912(2) 0.48111(18) 0.0561(8) Uani 1 1 d . .
C62 C 0.6389(3) 0.4574(2) 0.53626(19) 0.0642(9) Uani 1 1 d . .
H62 H 0.6325 0.5028 0.5217 0.077 Uiso 1 1 calc R U
C63 C 0.6312(3) 0.4565(2) 0.61342(19) 0.0645(9) Uani 1 1 d . .
H63 H 0.6197 0.5017 0.6487 0.077 Uiso 1 1 calc R U
C64 C 0.6397(3) 0.3925(2) 0.63841(18) 0.0649(9) Uani 1 1 d . .
H64 H 0.6360 0.3934 0.6900 0.078 Uiso 1 1 calc R U
C65 C 0.6543(3) 0.3251(2) 0.58366(19) 0.0594(8) Uani 1 1 d . .
C66 C 0.6619(3) 0.3230(2) 0.50506(18) 0.0580(8) Uani 1 1 d . .
C67 C 0.6735(4) 0.2460(2) 0.4663(2) 0.0818(12) Uani 1 1 d . .
H67 H 0.6811 0.2274 0.4141 0.098 Uiso 1 1 calc R U
C68 C 0.6716(5) 0.2038(3) 0.5202(3) 0.0927(13) Uani 1 1 d . .
H68 H 0.6770 0.1510 0.5098 0.111 Uiso 1 1 calc R U
C69 C 0.6575(4) 0.2288(3) 0.6629(2) 0.0830(12) Uani 1 1 d . .
H69A H 0.6253 0.1729 0.6503 0.100 Uiso 1 1 calc R U
H69B H 0.6042 0.2566 0.6924 0.100 Uiso 1 1 calc R U
C70 C 0.7789(4) 0.2466(3) 0.7140(2) 0.0889(13) Uani 1 1 d . .
H70 H 0.8114 0.3029 0.7259 0.107 Uiso 1 1 calc R U
C71 C 0.7617(6) 0.2272(4) 0.7907(3) 0.1205(19) Uani 1 1 d . .
H71A H 0.7213 0.1736 0.7797 0.181 Uiso 1 1 calc R U
H71B H 0.7154 0.2615 0.8186 0.181 Uiso 1 1 calc R U
H71C H 0.8378 0.2344 0.8218 0.181 Uiso 1 1 calc R U
C72 C 0.8662(5) 0.2016(4) 0.6740(3) 0.1186(18) Uani 1 1 d . .
H72A H 0.9386 0.2112 0.7097 0.178 Uiso 1 1 calc R U
H72B H 0.8824 0.2188 0.6293 0.178 Uiso 1 1 calc R U
H72C H 0.8327 0.1463 0.6579 0.178 Uiso 1 1 calc R U

loop_
_atom_site_aniso_label
_atom_site_aniso_U_11
_atom_site_aniso_U_22
_atom_site_aniso_U_33
_atom_site_aniso_U_23
_atom_site_aniso_U_13
_atom_site_aniso_U_12
N1 0.154(4) 0.151(4) 0.085(3) 0.074(3) 0.068(3) 0.083(3)
N2 0.096(3) 0.116(3) 0.090(2) 0.042(2) 0.041(2) 0.051(2)
N3 0.074(2) 0.082(2) 0.0724(19) 0.0252(17) 0.0330(15) 0.0294(16)
N4 0.0587(18) 0.094(2) 0.0645(18) 0.0324(17) 0.0173(14) 0.0200(15)
N5 0.114(3) 0.140(3) 0.065(2) 0.056(2) 0.043(2) 0.054(3)
N6 0.109(3) 0.111(3) 0.0633(19) 0.0247(19) 0.0288(18) 0.057(2)
N7 0.079(2) 0.076(2) 0.106(3) 0.018(2) 0.0328(19) 0.0317(18)
N8 0.100(2) 0.080(2) 0.0535(17) 0.0290(16) 0.0176(16) 0.0171(18)
O1 0.0639(14) 0.0699(15) 0.0466(12) 0.0215(11) 0.0246(10) 0.0214(11)
O2 0.0725(15) 0.0711(15) 0.0513(12) 0.0236(11) 0.0207(10) 0.0260(12)
C1 0.065(2) 0.068(2) 0.0455(17) 0.0173(16) 0.0250(14) 0.0174(16)
C2 0.074(2) 0.071(2) 0.0498(18) 0.0235(17) 0.0278(16) 0.0231(18)
C3 0.065(2) 0.065(2) 0.0394(15) 0.0126(15) 0.0174(14) 0.0148(16)
C4 0.0563(19) 0.068(2) 0.0486(17) 0.0140(16) 0.0191(14) 0.0139(16)
C5 0.059(2) 0.064(2) 0.0460(17) 0.0168(15) 0.0194(14) 0.0137(15)
C6 0.084(3) 0.079(2) 0.0482(18) 0.0254(17) 0.0257(17) 0.0303(19)
C7 0.105(3) 0.095(3) 0.064(2) 0.041(2) 0.036(2) 0.049(2)
C8 0.081(3) 0.085(3) 0.060(2) 0.033(2) 0.0233(19) 0.028(2)
C9 0.072(2) 0.074(2) 0.0535(19) 0.0233(18) 0.0301(16) 0.0224(18)
C10 0.075(2) 0.070(2) 0.0539(19) 0.0177(17) 0.0316(16) 0.0211(18)
C11 0.070(2) 0.076(2) 0.060(2) 0.0220(18) 0.0238(17) 0.0215(18)
C12 0.092(3) 0.093(3) 0.073(2) 0.043(2) 0.038(2) 0.033(2)
C13 0.097(3) 0.098(3) 0.086(3) 0.053(2) 0.033(2) 0.044(2)
C14 0.084(3) 0.087(3) 0.090(3) 0.037(2) 0.027(2) 0.039(2)
C15 0.063(2) 0.066(2) 0.062(2) 0.0166(17) 0.0216(16) 0.0177(17)
C16 0.061(2) 0.063(2) 0.0555(18) 0.0179(16) 0.0203(15) 0.0148(16)
C17 0.083(3) 0.074(2) 0.064(2) 0.0255(19) 0.0282(18) 0.0295(19)
C18 0.091(3) 0.086(3) 0.065(2) 0.031(2) 0.032(2) 0.032(2)
C19 0.082(3) 0.090(3) 0.086(3) 0.026(2) 0.042(2) 0.035(2)
C20 0.127(5) 0.105(4) 0.116(4) -0.002(3) 0.036(4) 0.054(4)
C21 0.205(8) 0.142(6) 0.178(7) 0.020(5) 0.079(6) 0.109(6)
C22 0.126(6) 0.219(10) 0.222(10) -0.078(7) 0.036(6) 0.011(6)
C23 0.064(2) 0.074(2) 0.0487(17) 0.0211(17) 0.0233(15) 0.0179(17)
C24 0.058(2) 0.075(2) 0.0552(18) 0.0226(17) 0.0264(15) 0.0156(17)
C25 0.058(2) 0.070(2) 0.0502(17) 0.0247(16) 0.0213(14) 0.0179(16)
C26 0.063(2) 0.090(3) 0.059(2) 0.0307(19) 0.0243(16) 0.0273(18)
C27 0.065(2) 0.100(3) 0.067(2) 0.037(2) 0.0351(18) 0.022(2)
C28 0.069(2) 0.087(3) 0.0557(19) 0.0320(19) 0.0275(16) 0.0214(19)
C29 0.054(2) 0.070(2) 0.0543(18) 0.0193(16) 0.0165(14) 0.0126(16)
C30 0.0559(19) 0.065(2) 0.0536(18) 0.0200(16) 0.0231(14) 0.0136(15)
C31 0.060(2) 0.096(3) 0.073(2) 0.034(2) 0.0335(18) 0.0207(19)
C32 0.052(2) 0.108(3) 0.084(3) 0.034(2) 0.0235(18) 0.032(2)
C33 0.086(3) 0.095(3) 0.064(2) 0.037(2) 0.0112(19) 0.027(2)
C34 0.174(6) 0.115(4) 0.105(4) 0.060(4) 0.037(4) 0.042(4)
C35 0.227(7) 0.179(6) 0.202(7) 0.055(5) 0.030(6) 0.049(5)
C36 0.283(10) 0.164(6) 0.136(5) 0.110(5) 0.049(6) 0.062(7)
C37 0.062(2) 0.066(2) 0.0427(16) 0.0145(15) 0.0214(14) 0.0131(16)
C38 0.064(2) 0.068(2) 0.0462(17) 0.0205(16) 0.0224(14) 0.0179(16)
C39 0.065(2) 0.0577(19) 0.0425(16) 0.0170(14) 0.0162(14) 0.0140(15)
C40 0.069(2) 0.069(2) 0.0458(17) 0.0185(16) 0.0250(15) 0.0257(17)
C41 0.068(2) 0.070(2) 0.0433(17) 0.0147(16) 0.0203(15) 0.0191(17)
C42 0.074(2) 0.080(2) 0.0420(17) 0.0205(17) 0.0260(15) 0.0295(18)
C43 0.080(3) 0.099(3) 0.053(2) 0.035(2) 0.0262(18) 0.039(2)
C44 0.089(3) 0.080(3) 0.0415(17) 0.0230(17) 0.0211(17) 0.037(2)
C45 0.073(2) 0.061(2) 0.0519(18) 0.0133(16) 0.0188(16) 0.0166(17)
C46 0.071(2) 0.065(2) 0.0577(19) 0.0193(17) 0.0198(16) 0.0162(17)
C47 0.077(2) 0.059(2) 0.066(2) 0.0175(18) 0.0120(18) 0.0168(18)
C48 0.114(3) 0.072(3) 0.081(3) 0.028(2) 0.016(2) 0.027(2)
C49 0.119(4) 0.088(3) 0.108(4) 0.044(3) 0.025(3) 0.047(3)
C50 0.100(3) 0.070(3) 0.132(4) 0.026(3) 0.029(3) 0.043(2)
C51 0.064(2) 0.067(2) 0.090(3) 0.013(2) 0.0224(19) 0.0205(18)
C52 0.064(2) 0.059(2) 0.077(2) 0.0137(18) 0.0169(17) 0.0166(16)
C53 0.090(3) 0.075(3) 0.088(3) 0.030(2) 0.034(2) 0.032(2)
C54 0.099(3) 0.088(3) 0.096(3) 0.029(3) 0.043(3) 0.027(3)
C55 0.077(3) 0.091(3) 0.125(4) 0.008(3) 0.040(3) 0.025(2)
C56 0.096(4) 0.103(4) 0.135(5) 0.001(3) 0.035(3) 0.023(3)
C57 0.144(6) 0.109(4) 0.175(6) -0.009(4) 0.054(5) 0.038(4)
C58 0.126(6) 0.137(6) 0.201(8) -0.016(5) -0.005(5) 0.010(4)
C59 0.072(2) 0.081(2) 0.0512(18) 0.0239(18) 0.0271(16) 0.0274(18)
C60 0.064(2) 0.074(2) 0.0474(17) 0.0193(17) 0.0193(15) 0.0155(17)
C61 0.0543(19) 0.071(2) 0.0446(16) 0.0166(16) 0.0153(13) 0.0097(15)
C62 0.071(2) 0.074(2) 0.0510(18) 0.0217(17) 0.0180(16) 0.0102(18)
C63 0.076(2) 0.069(2) 0.0470(18) 0.0090(17) 0.0210(16) 0.0153(18)
C64 0.065(2) 0.090(3) 0.0407(17) 0.0171(18) 0.0197(14) 0.0134(18)
C65 0.060(2) 0.074(2) 0.0498(18) 0.0234(17) 0.0166(14) 0.0125(16)
C66 0.063(2) 0.067(2) 0.0479(17) 0.0179(16) 0.0167(14) 0.0147(16)
C67 0.118(3) 0.075(3) 0.057(2) 0.018(2) 0.019(2) 0.029(2)
C68 0.131(4) 0.080(3) 0.074(3) 0.024(2) 0.021(3) 0.030(3)
C69 0.105(3) 0.083(3) 0.073(2) 0.042(2) 0.025(2) 0.012(2)
C70 0.107(3) 0.092(3) 0.072(3) 0.038(2) 0.009(2) 0.014(3)
C71 0.162(5) 0.137(5) 0.081(3) 0.064(3) 0.018(3) 0.029(4)
C72 0.101(4) 0.149(5) 0.115(4) 0.052(4) 0.027(3) 0.019(3)

loop_
_atom_type_symbol
_atom_type_description
_atom_type_scat_dispersion_real
_atom_type_scat_dispersion_imag
_atom_type_scat_source
C C 0.0181 0.0091 'International Tables Vol C Tables 4.2.6.8 and 6.1.1.4'
H H 0.0000 0.0000 'International Tables Vol C Tables 4.2.6.8 and 6.1.1.4'
N N 0.0311 0.0180 'International Tables Vol C Tables 4.2.6.8 and 6.1.1.4'
O O 0.0492 0.0322 'International Tables Vol C Tables 4.2.6.8 and 6.1.1.4'

loop_
_geom_angle_atom_site_label_1
_geom_angle_atom_site_label_2
_geom_angle_atom_site_label_3
_geom_angle
C18 N3 C15 107.5(3)
C18 N3 C19 127.2(3)
C15 N3 C19 125.2(3)
C29 N4 C32 108.3(3)
C29 N4 C33 126.9(3)
C32 N4 C33 124.8(3)
C54 N7 C51 108.3(3)
C54 N7 C55 124.9(4)
C51 N7 C55 126.1(4)
C68 N8 C65 108.2(3)
C68 N8 C69 126.9(4)
C65 N8 C69 124.9(3)
C1 O1 C5 119.8(2)
C41 O2 C37 119.1(2)
C2 C1 O1 121.1(3)
C2 C1 C9 125.4(3)
O1 C1 C9 113.5(3)
C1 C2 C3 121.5(3)
C1 C2 H2 119.3
C3 C2 H2 119.3
C6 C3 C2 121.7(3)
C6 C3 C4 122.5(3)
C2 C3 C4 115.8(3)
C5 C4 C3 120.6(3)
C5 C4 H4 119.7
C3 C4 H4 119.7
C4 C5 O1 121.1(3)
C4 C5 C23 126.3(3)
O1 C5 C23 112.5(3)
C3 C6 C7 120.8(3)
C3 C6 C8 122.3(3)
C7 C6 C8 116.9(3)
N1 C7 C6 178.4(4)
N2 C8 C6 178.2(4)
C10 C9 C1 125.7(3)
C10 C9 H9 117.2
C1 C9 H9 117.2
C9 C10 C11 129.9(3)
C9 C10 H10 115.0
C11 C10 H10 115.0
C12 C11 C16 116.3(3)
C12 C11 C10 118.5(3)
C16 C11 C10 125.1(3)
C13 C12 C11 123.5(3)
C13 C12 H12 118.2
C11 C12 H12 118.2
C12 C13 C14 121.0(4)
C12 C13 H13 119.5
C14 C13 H13 119.5
C13 C14 C15 117.2(4)
C13 C14 H14 121.4
C15 C14 H14 121.4
C14 C15 N3 128.7(3)
C14 C15 C16 123.3(3)
N3 C15 C16 108.0(3)
C15 C16 C17 106.3(3)
C15 C16 C11 118.6(3)
C17 C16 C11 135.1(3)
C18 C17 C16 107.3(3)
C18 C17 H17 126.3
C16 C17 H17 126.3
N3 C18 C17 110.9(3)
N3 C18 H18 124.6
C17 C18 H18 124.6
N3 C19 C20 113.1(4)
N3 C19 H19A 109.0
C20 C19 H19A 109.0
N3 C19 H19B 109.0
C20 C19 H19B 109.0
H19A C19 H19B 107.8
C22 C20 C21 111.7(6)
C22 C20 C19 117.6(6)
C21 C20 C19 109.0(5)
C22 C20 H20 105.9
C21 C20 H20 105.9
C19 C20 H20 105.9
C20 C21 H21A 109.5
C20 C21 H21B 109.5
H21A C21 H21B 109.5
C20 C21 H21C 109.5
H21A C21 H21C 109.5
H21B C21 H21C 109.5
C20 C22 H22A 109.5
C20 C22 H22B 109.5
H22A C22 H22B 109.5
C20 C22 H22C 109.5
H22A C22 H22C 109.5
H22B C22 H22C 109.5
C24 C23 C5 122.1(3)
C24 C23 H23 119.0
C5 C23 H23 119.0
C23 C24 C25 128.0(3)
C23 C24 H24 116.0
C25 C24 H24 116.0
C26 C25 C30 117.7(3)
C26 C25 C24 124.3(3)
C30 C25 C24 118.0(3)
C25 C26 C27 121.5(3)
C25 C26 H26 119.3
C27 C26 H26 119.3
C28 C27 C26 121.5(3)
C28 C27 H27 119.2
C26 C27 H27 119.2
C27 C28 C29 117.9(3)
C27 C28 H28 121.1
C29 C28 H28 121.1
N4 C29 C28 130.2(3)
N4 C29 C30 108.3(3)
C28 C29 C30 121.4(3)
C25 C30 C29 119.9(3)
C25 C30 C31 134.3(3)
C29 C30 C31 105.8(3)
C32 C31 C30 106.8(3)
C32 C31 H31 126.6
C30 C31 H31 126.6
C31 C32 N4 110.8(3)
C31 C32 H32 124.6
N4 C32 H32 124.6
N4 C33 C34 115.5(4)
N4 C33 H33A 108.4
C34 C33 H33A 108.4
N4 C33 H33B 108.4
C34 C33 H33B 108.4
H33A C33 H33B 107.5
C35 C34 C33 112.8(6)
C35 C34 C36 110.9(6)
C33 C34 C36 107.8(5)
C35 C34 H34 108.4
C33 C34 H34 108.4
C36 C34 H34 108.4
C34 C35 H35A 109.5
C34 C35 H35B 109.5
H35A C35 H35B 109.5
C34 C35 H35C 109.5
H35A C35 H35C 109.5
H35B C35 H35C 109.5
C34 C36 H36A 109.5
C34 C36 H36B 109.5
H36A C36 H36B 109.5
C34 C36 H36C 109.5
H36A C36 H36C 109.5
H36B C36 H36C 109.5
C38 C37 O2 120.9(3)
C38 C37 C45 123.7(3)
O2 C37 C45 115.4(3)
C37 C38 C39 121.6(3)
C37 C38 H38 119.2
C39 C38 H38 119.2
C42 C39 C40 122.8(3)
C42 C39 C38 121.7(3)
C40 C39 C38 115.5(3)
C41 C40 C39 121.6(3)
C41 C40 H40 119.2
C39 C40 H40 119.2
C40 C41 O2 121.1(3)
C40 C41 C59 124.8(3)
O2 C41 C59 114.1(3)
C39 C42 C44 122.4(3)
C39 C42 C43 121.1(3)
C44 C42 C43 116.5(3)
N5 C43 C42 178.4(4)
N6 C44 C42 179.4(4)
C46 C45 C37 126.7(3)
C46 C45 H45 116.7
C37 C45 H45 116.7
C45 C46 C47 128.9(3)
C45 C46 H46 115.6
C47 C46 H46 115.6
C48 C47 C52 116.8(4)
C48 C47 C46 118.1(4)
C52 C47 C46 125.1(3)
C49 C48 C47 122.8(4)
C49 C48 H48 118.6
C47 C48 H48 118.6
C50 C49 C48 121.7(4)
C50 C49 H49 119.2
C48 C49 H49 119.2
C49 C50 C51 117.8(4)
C49 C50 H50 121.1
C51 C50 H50 121.1
N7 C51 C50 129.4(4)
N7 C51 C52 107.9(4)
C50 C51 C52 122.6(4)
C51 C52 C53 105.7(3)
C51 C52 C47 118.3(4)
C53 C52 C47 136.0(3)
C54 C53 C52 108.1(4)
C54 C53 H53 125.9
C52 C53 H53 125.9
C53 C54 N7 109.9(4)
C53 C54 H54 125.0
N7 C54 H54 125.0
N7 C55 C56 113.7(4)
N7 C55 H55A 108.8
C56 C55 H55A 108.8
N7 C55 H55B 108.8
C56 C55 H55B 108.8
H55A C55 H55B 107.7
C58 C56 C57 111.1(6)
C58 C56 C55 112.2(5)
C57 C56 C55 110.8(5)
C58 C56 H56 107.5
C57 C56 H56 107.5
C55 C56 H56 107.5
C56 C57 H57A 109.5
C56 C57 H57B 109.5
H57A C57 H57B 109.5
C56 C57 H57C 109.5
H57A C57 H57C 109.5
H57B C57 H57C 109.5
C56 C58 H58A 109.5
C56 C58 H58B 109.5
H58A C58 H58B 109.5
C56 C58 H58C 109.5
H58A C58 H58C 109.5
H58B C58 H58C 109.5
C60 C59 C41 125.9(3)
C60 C59 H59 117.0
C41 C59 H59 117.0
C59 C60 C61 126.5(3)
C59 C60 H60 116.7
C61 C60 H60 116.7
C62 C61 C66 117.6(3)
C62 C61 C60 121.9(3)
C66 C61 C60 120.5(3)
C61 C62 C63 121.0(3)
C61 C62 H62 119.5
C63 C62 H62 119.5
C64 C63 C62 122.6(3)
C64 C63 H63 118.7
C62 C63 H63 118.7
C63 C64 C65 117.3(3)
C63 C64 H64 121.4
C65 C64 H64 121.4
N8 C65 C64 130.2(3)
N8 C65 C66 107.6(3)
C64 C65 C66 122.2(3)
C61 C66 C67 133.7(3)
C61 C66 C65 119.3(3)
C67 C66 C65 106.9(3)
C68 C67 C66 107.2(3)
C68 C67 H67 126.4
C66 C67 H67 126.4
N8 C68 C67 110.0(4)
N8 C68 H68 125.0
C67 C68 H68 125.0
N8 C69 C70 113.8(3)
N8 C69 H69A 108.8
C70 C69 H69A 108.8
N8 C69 H69B 108.8
C70 C69 H69B 108.8
H69A C69 H69B 107.7
C72 C70 C69 112.5(4)
C72 C70 C71 110.7(4)
C69 C70 C71 108.5(4)
C72 C70 H70 108.3
C69 C70 H70 108.3
C71 C70 H70 108.3
C70 C71 H71A 109.5
C70 C71 H71B 109.5
H71A C71 H71B 109.5
C70 C71 H71C 109.5
H71A C71 H71C 109.5
H71B C71 H71C 109.5
C70 C72 H72A 109.5
C70 C72 H72B 109.5
H72A C72 H72B 109.5
C70 C72 H72C 109.5
H72A C72 H72C 109.5
H72B C72 H72C 109.5

loop_
_geom_bond_atom_site_label_1
_geom_bond_atom_site_label_2
_geom_bond_distance
N1 C7 1.142(5)
N2 C8 1.148(5)
N3 C18 1.351(5)
N3 C15 1.392(4)
N3 C19 1.463(5)
N4 C29 1.364(4)
N4 C32 1.364(4)
N4 C33 1.463(4)
N5 C43 1.134(4)
N6 C44 1.159(4)
N7 C54 1.358(6)
N7 C51 1.381(5)
N7 C55 1.473(5)
N8 C68 1.369(5)
N8 C65 1.388(5)
N8 C69 1.443(4)
O1 C1 1.361(3)
O1 C5 1.364(4)
O2 C41 1.374(4)
O2 C37 1.377(3)
C1 C2 1.343(5)
C1 C9 1.439(4)
C2 C3 1.415(4)
C2 H2 0.9300
C3 C6 1.388(5)
C3 C4 1.426(4)
C4 C5 1.353(5)
C4 H4 0.9300
C5 C23 1.447(4)
C6 C7 1.420(5)
C6 C8 1.425(5)
C9 C10 1.316(5)
C9 H9 0.9300
C10 C11 1.444(5)
C10 H10 0.9300
C11 C12 1.401(5)
C11 C16 1.427(5)
C12 C13 1.368(5)
C12 H12 0.9300
C13 C14 1.379(6)
C13 H13 0.9300
C14 C15 1.392(5)
C14 H14 0.9300
C15 C16 1.400(5)
C16 C17 1.415(5)
C17 C18 1.355(5)
C17 H17 0.9300
C18 H18 0.9300
C19 C20 1.516(7)
C19 H19A 0.9700
C19 H19B 0.9700
C20 C22 1.455(10)
C20 C21 1.520(7)
C20 H20 0.9800
C21 H21A 0.9600
C21 H21B 0.9600
C21 H21C 0.9600
C22 H22A 0.9600
C22 H22B 0.9600
C22 H22C 0.9600
C23 C24 1.331(5)
C23 H23 0.9300
C24 C25 1.470(4)
C24 H24 0.9300
C25 C26 1.385(4)
C25 C30 1.398(5)
C26 C27 1.392(5)
C26 H26 0.9300
C27 C28 1.370(5)
C27 H27 0.9300
C28 C29 1.385(5)
C28 H28 0.9300
C29 C30 1.412(4)
C30 C31 1.436(5)
C31 C32 1.349(5)
C31 H31 0.9300
C32 H32 0.9300
C33 C34 1.499(7)
C33 H33A 0.9700
C33 H33B 0.9700
C34 C35 1.419(9)
C34 C36 1.545(8)
C34 H34 0.9800
C35 H35A 0.9600
C35 H35B 0.9600
C35 H35C 0.9600
C36 H36A 0.9600
C36 H36B 0.9600
C36 H36C 0.9600
C37 C38 1.350(5)
C37 C45 1.427(5)
C38 C39 1.418(4)
C38 H38 0.9300
C39 C42 1.386(4)
C39 C40 1.419(4)
C40 C41 1.347(5)
C40 H40 0.9300
C41 C59 1.447(4)
C42 C44 1.417(5)
C42 C43 1.427(4)
C45 C46 1.338(5)
C45 H45 0.9300
C46 C47 1.442(5)
C46 H46 0.9300
C47 C48 1.393(5)
C47 C52 1.429(5)
C48 C49 1.366(6)
C48 H48 0.9300
C49 C50 1.362(6)
C49 H49 0.9300
C50 C51 1.385(6)
C50 H50 0.9300
C51 C52 1.410(5)
C52 C53 1.416(5)
C53 C54 1.352(5)
C53 H53 0.9300
C54 H54 0.9300
C55 C56 1.533(7)
C55 H55A 0.9700
C55 H55B 0.9700
C56 C58 1.483(9)
C56 C57 1.483(7)
C56 H56 0.9800
C57 H57A 0.9600
C57 H57B 0.9600
C57 H57C 0.9600
C58 H58A 0.9600
C58 H58B 0.9600
C58 H58C 0.9600
C59 C60 1.315(5)
C59 H59 0.9300
C60 C61 1.462(4)
C60 H60 0.9300
C61 C62 1.393(5)
C61 C66 1.407(5)
C62 C63 1.404(4)
C62 H62 0.9300
C63 C64 1.350(5)
C63 H63 0.9300
C64 C65 1.395(5)
C64 H64 0.9300
C65 C66 1.417(4)
C66 C67 1.412(5)
C67 C68 1.376(5)
C67 H67 0.9300
C68 H68 0.9300
C69 C70 1.530(6)
C69 H69A 0.9700
C69 H69B 0.9700
C70 C72 1.517(7)
C70 C71 1.532(6)
C70 H70 0.9800
C71 H71A 0.9600
C71 H71B 0.9600
C71 H71C 0.9600
C72 H72A 0.9600
C72 H72B 0.9600
C72 H72C 0.9600

loop_
_geom_torsion_atom_site_label_1
_geom_torsion_atom_site_label_2
_geom_torsion_atom_site_label_3
_geom_torsion_atom_site_label_4
_geom_torsion
C5 O1 C1 C2 -0.5(5)
C5 O1 C1 C9 179.4(3)
O1 C1 C2 C3 -1.3(5)
C9 C1 C2 C3 178.9(3)
C1 C2 C3 C6 -177.7(4)
C1 C2 C3 C4 3.0(5)
C6 C3 C4 C5 177.6(3)
C2 C3 C4 C5 -3.0(5)
C3 C4 C5 O1 1.4(5)
C3 C4 C5 C23 179.3(3)
C1 O1 C5 C4 0.4(5)
C1 O1 C5 C23 -177.7(3)
C2 C3 C6 C7 0.0(6)
C4 C3 C6 C7 179.3(4)
C2 C3 C6 C8 -179.3(4)
C4 C3 C6 C8 0.0(6)
C2 C1 C9 C10 -178.2(4)
O1 C1 C9 C10 1.9(5)
C1 C9 C10 C11 178.6(4)
C9 C10 C11 C12 172.7(4)
C9 C10 C11 C16 -6.6(7)
C16 C11 C12 C13 1.0(6)
C10 C11 C12 C13 -178.4(4)
C11 C12 C13 C14 -1.4(7)
C12 C13 C14 C15 1.2(7)
C13 C14 C15 N3 179.2(4)
C13 C14 C15 C16 -0.7(6)
C18 N3 C15 C14 -179.7(4)
C19 N3 C15 C14 2.9(6)
C18 N3 C15 C16 0.2(4)
C19 N3 C15 C16 -177.3(3)
C14 C15 C16 C17 -179.7(4)
N3 C15 C16 C17 0.4(4)
C14 C15 C16 C11 0.3(6)
N3 C15 C16 C11 -179.5(3)
C12 C11 C16 C15 -0.5(5)
C10 C11 C16 C15 178.9(3)
C12 C11 C16 C17 179.6(4)
C10 C11 C16 C17 -1.0(7)
C15 C16 C17 C18 -0.8(4)
C11 C16 C17 C18 179.1(4)
C15 N3 C18 C17 -0.7(5)
C19 N3 C18 C17 176.6(4)
C16 C17 C18 N3 1.0(5)
C18 N3 C19 C20 -96.0(5)
C15 N3 C19 C20 80.9(5)
N3 C19 C20 C22 52.9(7)
N3 C19 C20 C21 -178.7(5)
C4 C5 C23 C24 -171.6(3)
O1 C5 C23 C24 6.4(5)
C5 C23 C24 C25 175.1(3)
C23 C24 C25 C26 17.0(6)
C23 C24 C25 C30 -160.9(4)
C30 C25 C26 C27 0.1(6)
C24 C25 C26 C27 -177.8(4)
C25 C26 C27 C28 2.1(6)
C26 C27 C28 C29 -3.1(6)
C32 N4 C29 C28 -179.5(4)
C33 N4 C29 C28 2.1(6)
C32 N4 C29 C30 -1.8(4)
C33 N4 C29 C30 179.8(4)
C27 C28 C29 N4 179.4(4)
C27 C28 C29 C30 1.9(6)
C26 C25 C30 C29 -1.2(5)
C24 C25 C30 C29 176.8(3)
C26 C25 C30 C31 179.9(4)
C24 C25 C30 C31 -2.1(6)
N4 C29 C30 C25 -177.7(3)
C28 C29 C30 C25 0.2(5)
N4 C29 C30 C31 1.4(4)
C28 C29 C30 C31 179.3(3)
C25 C30 C31 C32 178.5(4)
C29 C30 C31 C32 -0.5(4)
C30 C31 C32 N4 -0.6(5)
C29 N4 C32 C31 1.5(5)
C33 N4 C32 C31 180.0(4)
C29 N4 C33 C34 87.5(5)
C32 N4 C33 C34 -90.7(5)
N4 C33 C34 C35 56.2(8)
N4 C33 C34 C36 179.0(5)
C41 O2 C37 C38 -1.0(5)
C41 O2 C37 C45 177.2(3)
O2 C37 C38 C39 -1.4(5)
C45 C37 C38 C39 -179.6(3)
C37 C38 C39 C42 -177.8(3)
C37 C38 C39 C40 3.1(5)
C42 C39 C40 C41 178.5(3)
C38 C39 C40 C41 -2.4(5)
C39 C40 C41 O2 0.0(5)
C39 C40 C41 C59 178.2(3)
C37 O2 C41 C40 1.8(5)
C37 O2 C41 C59 -176.6(3)
C40 C39 C42 C44 -3.8(6)
C38 C39 C42 C44 177.1(3)
C40 C39 C42 C43 176.8(3)
C38 C39 C42 C43 -2.3(6)
C38 C37 C45 C46 179.5(4)
O2 C37 C45 C46 1.3(5)
C37 C45 C46 C47 -178.2(4)
C45 C46 C47 C48 -178.1(4)
C45 C46 C47 C52 2.9(6)
C52 C47 C48 C49 -0.2(6)
C46 C47 C48 C49 -179.3(4)
C47 C48 C49 C50 -1.6(8)
C48 C49 C50 C51 1.7(8)
C54 N7 C51 C50 -176.0(5)
C55 N7 C51 C50 13.6(7)
C54 N7 C51 C52 0.5(5)
C55 N7 C51 C52 -170.0(4)
C49 C50 C51 N7 175.9(4)
C49 C50 C51 C52 -0.1(7)
N7 C51 C52 C53 -0.6(4)
C50 C51 C52 C53 176.2(4)
N7 C51 C52 C47 -178.3(3)
C50 C51 C52 C47 -1.6(6)
C48 C47 C52 C51 1.7(5)
C46 C47 C52 C51 -179.3(3)
C48 C47 C52 C53 -175.2(5)
C46 C47 C52 C53 3.8(7)
C51 C52 C53 C54 0.5(5)
C47 C52 C53 C54 177.6(5)
C52 C53 C54 N7 -0.2(5)
C51 N7 C54 C53 -0.2(5)
C55 N7 C54 C53 170.4(4)
C54 N7 C55 C56 -90.1(6)
C51 N7 C55 C56 78.9(6)
N7 C55 C56 C58 58.7(7)
N7 C55 C56 C57 -176.6(5)
C40 C41 C59 C60 169.0(4)
O2 C41 C59 C60 -12.7(5)
C41 C59 C60 C61 177.7(3)
C59 C60 C61 C62 -16.4(6)
C59 C60 C61 C66 165.3(4)
C66 C61 C62 C63 1.8(5)
C60 C61 C62 C63 -176.5(3)
C61 C62 C63 C64 0.0(6)
C62 C63 C64 C65 -1.4(5)
C68 N8 C65 C64 178.1(4)
C69 N8 C65 C64 -2.5(6)
C68 N8 C65 C66 -0.1(4)
C69 N8 C65 C66 179.3(3)
C63 C64 C65 N8 -177.1(3)
C63 C64 C65 C66 0.9(5)
C62 C61 C66 C67 177.2(4)
C60 C61 C66 C67 -4.4(6)
C62 C61 C66 C65 -2.2(5)
C60 C61 C66 C65 176.2(3)
N8 C65 C66 C61 179.3(3)
C64 C65 C66 C61 0.8(5)
N8 C65 C66 C67 -0.3(4)
C64 C65 C66 C67 -178.7(4)
C61 C66 C67 C68 -178.9(4)
C65 C66 C67 C68 0.6(5)
C65 N8 C68 C67 0.5(5)
C69 N8 C68 C67 -178.9(4)
C66 C67 C68 N8 -0.7(5)
C68 N8 C69 C70 93.4(5)
C65 N8 C69 C70 -86.0(5)
N8 C69 C70 C72 -61.9(5)
N8 C69 C70 C71 175.2(4)

loop_
_platon_squeeze_void_nr
_platon_squeeze_void_average_x
_platon_squeeze_void_average_y
_platon_squeeze_void_average_z
_platon_squeeze_void_volume
_platon_squeeze_void_count_electrons
_platon_squeeze_void_content
1 0.028 0.000 0.500 742 127 ' '
2 0.300 0.286 0.905 7 0 ' '
3 0.417 0.063 0.024 9 0 ' '
4 0.583 0.937 0.976 9 0 ' '
5 0.700 0.714 0.095 7 0 ' '
